data_4132715
loop_
_publ_author_name
'Rowland, Casey A.'
'Lorzing, Gregory R.'
'Gosselin, Eric J.'
'Trump, Benjamin A.'
'Yap, Glenn P. A.'
'Brown, Craig M.'
'Bloch, Eric D.'

_publ_section_title
;
 Methane Storage in Paddlewheel-Based Porous Coordination Cages.
;
_journal_issue 36
_journal_name_full 'Journal of the American Chemical Society'
_journal_page_first 11153
_journal_page_last 11157
_journal_paper_doi 10.1021/jacs.8b05780
_journal_volume 140
_journal_year 2018
_chemical_formula_sum 'C17 H8 Cu N O4'
_chemical_formula_weight 353.800
_chemical_name_mineral
;
Cu-carbazole PCN-81
;
_space_group_IT_number 205
_space_group_name_Hall '-P 2ac 2ab 3'
_space_group_name_H-M_alt 'P a -3'
_symmetry_Int_Tables_number 205
_symmetry_space_group_name_Hall '-P 2ac 2ab 3'
_symmetry_space_group_name_H-M 'P a -3'
_audit_creation_date 2018-05-30
_audit_creation_method 'Created with CONVERT.DLL (www.crystalimpact.com)'
_audit_update_record 2018-05-30
_cell_angle_alpha 90.000
_cell_angle_beta 90.000
_cell_angle_gamma 90.000
_cell_formula_units_Z 48
_cell_length_a 40.520(2)
_cell_length_b 40.520(2)
_cell_length_c 40.520(2)
_cell_volume 66529(6)
_cod_data_source_file ja8b05780_si_005.cif
_cod_data_source_block VESTA_phase_1
_cod_original_cell_volume 66528.6(100)
_cod_original_sg_symbol_Hall -P_2ac_2ab_3
_cod_original_formula_sum 'C17.00 Cu H8.00 N O4'
_cod_database_code 4132715

loop_
_symmetry_equiv_pos_site_id
_symmetry_equiv_pos_as_xyz
1 x,y,z
2 z,x,y
3 y,z,x
4 1/2-y,-z,1/2+x
5 1/2+z,1/2-x,-y
6 -y,1/2+z,1/2-x
7 1/2-z,-x,1/2+y
8 -z,1/2+x,1/2-y
9 1/2+y,1/2-z,-x
10 1/2-x,-y,1/2+z
11 1/2+x,1/2-y,-z
12 -x,1/2+y,1/2-z
13 -x,-y,-z
14 -z,-x,-y
15 -y,-z,-x
16 1/2+y,z,1/2-x
17 1/2-z,1/2+x,y
18 y,1/2-z,1/2+x
19 1/2+z,x,1/2-y
20 z,1/2-x,1/2+y
21 1/2-y,1/2+z,x
22 1/2+x,y,1/2-z
23 1/2-x,1/2+y,z
24 x,1/2-y,1/2+z

loop_
_atom_site_label
_atom_site_type_symbol
_atom_site_fract_x
_atom_site_fract_y
_atom_site_fract_z
_atom_site_occupancy
_atom_site_symmetry_multiplicity
_atom_site_Wyckoff_symbol
_atom_site_calc_flag
_atom_site_U_iso_or_equiv
Cu1 Cu 0.000(6) 0.498(6) 0.2630(14) 1.000 24 d d 0.016(8)
Cu2 Cu 0.002(7) 0.498(5) 0.3247(12) 1.000 24 d d 0.016(8)
O1 O 0.045(2) 0.237(16) -0.001(10) 1.000 24 d d 0.043(5)
O2 O 0.044(5) 0.181(17) 0.000(13) 1.000 24 d d 0.043(5)
O3 O 0.220(17) 0.0439(19) -0.001(10) 1.000 24 d d 0.043(5)
O4 O 0.164(17) 0.047(6) 0.000(14) 1.000 24 d d 0.043(5)
O5 O 0.260(16) 0.450(2) -0.002(10) 1.000 24 d d 0.043(5)
O6 O 0.316(17) 0.452(6) -0.002(13) 1.000 24 d d 0.043(5)
O7 O 0.450(6) 0.328(17) -0.003(14) 1.000 24 d d 0.043(5)
O8 O 0.4524(18) 0.272(17) -0.006(11) 1.000 24 d d 0.043(5)
N1 N 0.297(3) 0.297(4) -0.009(4) 1.000 24 d d 0.043(5)
N2 N 0.199(4) 0.200(3) 0.000(3) 1.000 24 d d 0.043(5)
C1 C 0.3850(17) 0.267(11) -0.008(7) 1.000 24 d d 0.043(5)
C2 C 0.400(3) 0.298(13) -0.006(9) 1.000 24 d d 0.043(5)
H1 H 0.400(2) 0.244(13) -0.009(6) 1.000 24 d d 0.043(5)
C3 C 0.381(6) 0.326(11) -0.005(10) 1.000 24 d d 0.043(5)
C4 C 0.346(5) 0.324(8) -0.007(8) 1.000 24 d d 0.043(5)
H2 H 0.339(3) 0.240(8) -0.011(3) 1.000 24 d d 0.043(5)
C5 C 0.331(3) 0.293(7) -0.008(5) 1.000 24 d d 0.043(5)
H3 H 0.393(8) 0.350(12) -0.004(12) 1.000 24 d d 0.043(5)
C6 C 0.3505(16) 0.264(8) -0.009(5) 1.000 24 d d 0.043(5)
C7 C 0.320(8) 0.348(6) -0.006(7) 1.000 24 d d 0.043(5)
C8 C 0.320(11) 0.383(6) -0.004(9) 1.000 24 d d 0.043(5)
C9 C 0.289(12) 0.400(4) -0.004(9) 1.000 24 d d 0.043(5)
C10 C 0.26(1) 0.382(2) -0.006(6) 1.000 24 d d 0.043(5)
H4 H 0.343(12) 0.397(8) -0.003(12) 1.000 24 d d 0.043(5)
C11 C 0.260(7) 0.347(2) -0.008(4) 1.000 24 d d 0.043(5)
H5 H 0.236(12) 0.395(3) -0.006(6) 1.000 24 d d 0.043(5)
C12 C 0.291(6) 0.331(4) -0.008(5) 1.000 24 d d 0.043(5)
C13 C 0.2740(17) 0.270(3) -0.0101(19) 1.000 24 d d 0.043(5)
H6 H 0.237(6) 0.334(3) -0.009(3) 1.000 24 d d 0.043(5)
C14 C 0.2749(18) 0.242(3) -0.0291(15) 0.500 24 d d 0.043(5)
C15 C 0.251(3) 0.2175(17) -0.0251(16) 0.500 24 d d 0.043(5)
C16 C 0.249(2) 0.2753(19) 0.0128(15) 0.500 24 d d 0.043(5)
H7 H 0.248(3) 0.298(2) 0.0276(19) 0.500 24 d d 0.043(5)
C17 C 0.2241(19) 0.2512(19) 0.0168(14) 0.500 24 d d 0.043(5)
H8 H 0.295(2) 0.238(4) -0.0469(18) 0.500 24 d d 0.043(5)
C18 C 0.225(3) 0.2223(17) -0.0022(18) 1.000 24 d d 0.043(5)
C19 C 0.438(4) 0.299(16) -0.005(12) 1.000 24 d d 0.043(5)
H9 H 0.251(4) 0.1951(18) -0.0398(19) 0.500 24 d d 0.043(5)
C20 C 0.288(15) 0.437(4) -0.003(11) 1.000 24 d d 0.043(5)
H10 H 0.204(2) 0.255(3) 0.0346(16) 0.500 24 d d 0.043(5)
C21 C 0.202(7) 0.165(3) 0.000(5) 1.000 24 d d 0.043(5)
C22 C 0.165(4) 0.207(6) 0.000(5) 1.000 24 d d 0.043(5)
C23 C 0.170(8) 0.151(6) 0.000(8) 1.000 24 d d 0.043(5)
H11 H 0.143(12) 0.105(8) 0.000(12) 1.000 24 d d 0.043(5)
C24 C 0.147(6) 0.177(8) 0.000(7) 1.000 24 d d 0.043(5)
H12 H 0.254(8) 0.157(3) 0.000(3) 1.000 24 d d 0.043(5)
C25 C 0.230(8) 0.1456(16) 0.000(4) 1.000 24 d d 0.043(5)
C26 C 0.227(11) 0.1112(17) 0.000(6) 1.000 24 d d 0.043(5)
H13 H 0.249(13) 0.096(2) 0.000(6) 1.000 24 d d 0.043(5)
C27 C 0.167(11) 0.116(6) 0.00(1) 1.000 24 d d 0.043(5)
C28 C 0.196(13) 0.097(3) 0.000(9) 1.000 24 d d 0.043(5)
H14 H 0.098(8) 0.156(12) 0.000(12) 1.000 24 d d 0.043(5)
C29 C 0.148(2) 0.237(7) 0.000(4) 1.000 24 d d 0.043(5)
C30 C 0.114(2) 0.238(10) 0.000(6) 1.000 24 d d 0.043(5)
C31 C 0.096(3) 0.209(12) 0.000(9) 1.000 24 d d 0.043(5)
H15 H 0.162(3) 0.260(6) 0.000(3) 1.000 24 d d 0.043(5)
C32 C 0.112(6) 0.178(11) 0.00(1) 1.000 24 d d 0.043(5)
H16 H 0.101(3) 0.262(12) 0.000(6) 1.000 24 d d 0.043(5)
C33 C 0.193(16) 0.059(4) 0.000(11) 1.000 24 d d 0.043(5)
C34 C 0.058(3) 0.209(15) 0.000(11) 1.000 24 d d 0.043(5)
C35 C 0.2726(19) 0.252(3) 0.0190(16) 0.500 24 d d 0.043(5)
C36 C 0.248(3) 0.228(2) 0.0230(15) 0.500 24 d d 0.043(5)
C37 C 0.2265(18) 0.2409(16) -0.0313(15) 0.500 24 d d 0.043(5)
C38 C 0.2509(16) 0.2650(17) -0.0352(15) 0.500 24 d d 0.043(5)
H17 H 0.291(2) 0.256(4) 0.039(2) 0.500 24 d d 0.043(5)
H18 H 0.247(4) 0.213(2) 0.0456(16) 0.500 24 d d 0.043(5)
H19 H 0.209(2) 0.237(2) -0.0508(18) 0.500 24 d d 0.043(5)
H20 H 0.252(2) 0.279(2) -0.0579(16) 0.500 24 d d 0.043(5)
Dummy . 0.4980 0.2939 0.0010 . 24 d dum .

loop_
_atom_type_symbol
Cu
O
N
C
H

loop_
_geom_angle_atom_site_label_1
_geom_angle_atom_site_label_2
_geom_angle_atom_site_label_3
_geom_angle_site_symmetry_1
_geom_angle_site_symmetry_3
_geom_angle
_geom_angle_publ_flag
Cu2 Cu1 O1 . 8 89.96 no
Cu2 Cu1 O3 . 6_465 70.69 no
Cu2 Cu1 O5 . 21_654 91.58 no
Cu2 Cu1 O8 . 2 79.18 no
O1 Cu1 O3 8 6_465 89.92 no
O1 Cu1 O5 8 21_654 88.78 no
O1 Cu1 O8 8 2 167.29 no
O3 Cu1 O5 6 21_654 162.22 no
O3 Cu1 O8 6_566 2 80.33 no
O5 Cu1 O8 21_665 2 98.01 no
Cu1 Cu2 O2 . 8 82.87 no
Cu1 Cu2 O4 . 6_456 101.12 no
Cu1 Cu2 O6 . 21_564 81.15 no
Cu1 Cu2 O7 . 2 93.72 no
O2 Cu2 O4 8 6_456 86.92 no
O2 Cu2 O6 8 21_564 91.12 no
O2 Cu2 O7 8 2 171.03 no
O4 Cu2 O6 6_465 21_564 176.78 no
O4 Cu2 O7 6_456 2 85.61 no
O6 Cu2 O7 21 2 96.56 no
Cu1 O1 C34 9_455 . 114.84 no
Cu2 O2 C34 9_455 . 123.59 no
Cu1 O3 C33 7_554 . 140.40 no
Cu2 O4 C33 7_554 . 99.49 no
Cu1 O5 C20 20_565 . 111.46 no
Cu2 O6 C20 20_565 . 128.87 no
Cu2 O7 C19 3 . 108.80 no
Cu1 O8 C19 3 . 128.52 no
C5 N1 C12 . . 106.65 no
C5 N1 C13 . . 123.74 no
C12 N1 C13 . . 129.59 no
C18 N2 C21 . . 125.64 no
C18 N2 C22 . . 127.66 no
C21 N2 C22 . . 106.53 no
C2 C1 H1 . . 121.13 no
C2 C1 C6 . . 120.83 no
H1 C1 C6 . . 118.04 no
C1 C2 C3 . . 120.06 no
C1 C2 C19 . . 117.37 no
C3 C2 C19 . . 122.57 no
C2 C3 C4 . . 120.71 no
C2 C3 H3 . . 119.31 no
C4 C3 H3 . . 119.90 no
C3 C4 C5 . . 119.13 no
C3 C4 C7 . . 133.78 no
C5 C4 C7 . . 106.92 no
N1 C5 C4 . . 109.15 no
N1 C5 C6 . . 130.52 no
C4 C5 C6 . . 120.29 no
C1 C6 H2 . . 120.61 no
C1 C6 C5 . . 118.87 no
H2 C6 C5 . . 120.51 no
C4 C7 C8 . . 132.73 no
C4 C7 C12 . . 106.77 no
C8 C7 C12 . . 120.49 no
C7 C8 C9 . . 118.69 no
C7 C8 H4 . . 121.39 no
C9 C8 H4 . . 119.91 no
C8 C9 C10 . . 119.38 no
C8 C9 C20 . . 120.28 no
C10 C9 C20 . . 120.31 no
C9 C10 C11 . . 121.93 no
C9 C10 H5 . . 119.67 no
C11 C10 H5 . . 118.39 no
C10 C11 C12 . . 117.25 no
C10 C11 H6 . . 119.54 no
C12 C11 H6 . . 123.20 no
N1 C12 C7 . . 110.43 no
N1 C12 C11 . . 127.29 no
C7 C12 C11 . . 122.26 no
N1 C13 C14 . . 129.02 no
N1 C13 C16 . . 109.51 no
N1 C13 C35 . . 113.58 no
N1 C13 C38 . . 124.55 no
C14 C13 C16 . . 121.45 no
C14 C13 C35 . . 92.48 no
C14 C13 C38 . . 59.28 no
C16 C13 C35 . . 58.96 no
C16 C13 C38 . . 91.15 no
C35 C13 C38 . . 121.00 no
C13 C14 C15 . . 120.30 no
C13 C14 H8 . . 120.64 no
C13 C14 C38 . . 61.28 no
C15 C14 H8 . . 119.01 no
C15 C14 C38 . . 90.70 no
H8 C14 C38 . . 120.51 no
C14 C15 C18 . . 119.60 no
C14 C15 H9 . . 122.05 no
C14 C15 C37 . . 89.39 no
C18 C15 H9 . . 118.29 no
C18 C15 C37 . . 59.73 no
H9 C15 C37 . . 117.99 no
C13 C16 H7 . . 121.36 no
C13 C16 C17 . . 119.33 no
C13 C16 C35 . . 60.42 no
H7 C16 C17 . . 119.30 no
H7 C16 C35 . . 120.24 no
C17 C16 C35 . . 90.06 no
C16 C17 C18 . . 119.71 no
C16 C17 H10 . . 120.50 no
C16 C17 C36 . . 89.46 no
C18 C17 H10 . . 119.79 no
C18 C17 C36 . . 60.67 no
H10 C17 C36 . . 119.92 no
N2 C18 C15 . . 121.06 no
N2 C18 C17 . . 119.20 no
N2 C18 C36 . . 124.33 no
N2 C18 C37 . . 115.87 no
C15 C18 C17 . . 119.57 no
C15 C18 C36 . . 90.31 no
C15 C18 C37 . . 59.37 no
C17 C18 C36 . . 58.64 no
C17 C18 C37 . . 90.80 no
C36 C18 C37 . . 119.72 no
O7 C19 O8 . . 129.48 no
O7 C19 C2 . . 114.03 no
O8 C19 C2 . . 116.48 no
O5 C20 O6 . . 126.80 no
O5 C20 C9 . . 116.48 no
O6 C20 C9 . . 116.66 no
N2 C21 C23 . . 108.73 no
N2 C21 C25 . . 129.62 no
C23 C21 C25 . . 121.65 no
N2 C22 C24 . . 109.33 no
N2 C22 C29 . . 131.17 no
C24 C22 C29 . . 119.50 no
C21 C23 C24 . . 107.87 no
C21 C23 C27 . . 118.53 no
C24 C23 C27 . . 133.60 no
C22 C24 C23 . . 107.54 no
C22 C24 C32 . . 119.33 no
C23 C24 C32 . . 133.13 no
C21 C25 H12 . . 119.88 no
C21 C25 C26 . . 119.73 no
H12 C25 C26 . . 120.39 no
C25 C26 H13 . . 119.66 no
C25 C26 C28 . . 119.59 no
H13 C26 C28 . . 120.75 no
C23 C27 H11 . . 119.52 no
C23 C27 C28 . . 118.33 no
H11 C27 C28 . . 122.14 no
C26 C28 C27 . . 122.16 no
C26 C28 C33 . . 119.12 no
C27 C28 C33 . . 118.72 no
C22 C29 C30 . . 121.22 no
C22 C29 H15 . . 119.13 no
C30 C29 H15 . . 119.64 no
C29 C30 C31 . . 120.14 no
C29 C30 H16 . . 120.13 no
C31 C30 H16 . . 119.73 no
C30 C31 C32 . . 120.87 no
C30 C31 C34 . . 121.83 no
C32 C31 C34 . . 117.30 no
C24 C32 H14 . . 120.83 no
C24 C32 C31 . . 118.94 no
H14 C32 C31 . . 120.23 no
O3 C33 O4 . . 128.28 no
O3 C33 C28 . . 114.69 no
O4 C33 C28 . . 116.99 no
O1 C34 O2 . . 128.51 no
O1 C34 C31 . . 114.89 no
O2 C34 C31 . . 116.57 no
C13 C35 C16 . . 60.62 no
C13 C35 C36 . . 119.46 no
C13 C35 H17 . . 120.98 no
C16 C35 C36 . . 90.17 no
C16 C35 H17 . . 120.12 no
C36 C35 H17 . . 119.54 no
C17 C36 C18 . . 60.69 no
C17 C36 C35 . . 90.31 no
C17 C36 H18 . . 120.32 no
C18 C36 C35 . . 120.19 no
C18 C36 H18 . . 119.41 no
C35 C36 H18 . . 120.38 no
C15 C37 C18 . . 60.91 no
C15 C37 C38 . . 89.53 no
C15 C37 H19 . . 120.16 no
C18 C37 C38 . . 120.10 no
C18 C37 H19 . . 120.78 no
C38 C37 H19 . . 119.12 no
C13 C38 C14 . . 59.44 no
C13 C38 C37 . . 119.51 no
C13 C38 H20 . . 121.03 no
C14 C38 C37 . . 90.37 no
C14 C38 H20 . . 118.76 no
C37 C38 H20 . . 119.43 no

loop_
_geom_bond_atom_site_label_1
_geom_bond_atom_site_label_2
_geom_bond_site_symmetry_2
_geom_bond_distance
_geom_bond_publ_flag
Cu1 Cu2 . 2.5014 no
Cu1 O1 8 1.9049 no
Cu1 O3 6 1.9080 no
Cu1 O5 21 2.0296 no
Cu1 O8 2 1.8990 no
Cu2 Cu1 . 2.5014 no
Cu2 O2 8 1.8799 no
Cu2 O4 6 2.0392 no
Cu2 O6 21 1.8970 no
Cu2 O7 2 1.9600 no
Cu2 C33 6 2.5749 no
O1 Cu1 9_455 1.9049 no
O1 C34 . 1.2515 no
O2 Cu2 9_455 1.8799 no
O2 C34 . 1.2685 no
O3 Cu1 7_554 1.9080 no
O3 C33 . 1.2542 no
O4 Cu2 7_554 2.0392 no
O4 C33 . 1.2717 no
O5 Cu1 20_554 2.0296 no
O5 C20 . 1.2515 no
O6 Cu2 20_554 1.8970 no
O6 C20 . 1.2878 no
O7 Cu2 3 1.9600 no
O7 C19 . 1.2743 no
O8 Cu1 3 1.8990 no
O8 C19 . 1.2406 no
N1 C5 . 1.3878 no
N1 C12 . 1.3995 no
N1 C13 . 1.4379 no
N2 C18 . 1.3908 no
N2 C21 . 1.4234 no
N2 C22 . 1.4066 no
C1 C2 . 1.3978 no
C1 H1 . 1.1134 no
C1 C6 . 1.4038 no
C2 C1 . 1.3978 no
C2 C3 . 1.3717 no
C2 C19 . 1.5408 no
H1 C1 . 1.1134 no
C3 C2 . 1.3717 no
C3 C4 . 1.4228 no
C3 H3 . 1.0880 no
C4 C3 . 1.4228 no
C4 C5 . 1.3960 no
C4 C7 . 1.4343 no
H2 C6 . 1.0814 no
C5 N1 . 1.3878 no
C5 C4 . 1.3960 no
C5 C6 . 1.4166 no
C5 C12 . 2.2356 no
H3 C3 . 1.0880 no
C6 C1 . 1.4038 no
C6 H2 . 1.0814 no
C6 C5 . 1.4166 no
C7 C4 . 1.4343 no
C7 C8 . 1.4205 no
C7 C12 . 1.3645 no
C8 C7 . 1.4205 no
C8 C9 . 1.4326 no
C8 H4 . 1.0918 no
C9 C8 . 1.4326 no
C9 C10 . 1.3854 no
C9 C20 . 1.5003 no
C10 C9 . 1.3854 no
C10 C11 . 1.4205 no
C10 H5 . 1.1060 no
H4 C8 . 1.0918 no
C11 C10 . 1.4205 no
C11 C12 . 1.4136 no
C11 H6 . 1.0713 no
H5 C10 . 1.1060 no
C12 N1 . 1.3995 no
C12 C5 . 2.2356 no
C12 C7 . 1.3645 no
C12 C11 . 1.4136 no
C13 N1 . 1.4379 no
C13 C14 . 1.3716 no
C13 C16 . 1.3904 no
C13 C35 . 1.3876 no
C13 C38 . 1.3970 no
H6 C11 . 1.0713 no
C14 C13 . 1.3716 no
C14 C15 . 1.3963 no
C14 H8 . 1.0999 no
C14 C35 . 1.9929 no
C14 C37 . 1.9637 no
C14 C38 . 1.3694 no
C15 C14 . 1.3963 no
C15 C18 . 1.4173 no
C15 H9 . 1.0856 no
C15 C36 . 1.9986 no
C15 C37 . 1.3956 no
C15 C38 . 1.9677 no
C16 C13 . 1.3904 no
C16 H7 . 1.0988 no
C16 C17 . 1.4135 no
C16 C35 . 1.3671 no
C16 C36 . 1.9611 no
C16 C38 . 1.9907 no
H7 C16 . 1.0988 no
C17 C16 . 1.4135 no
C17 C18 . 1.4019 no
C17 H10 . 1.0987 no
C17 C35 . 1.9675 no
C17 C36 . 1.3728 no
C17 C37 . 1.9956 no
H8 C14 . 1.0999 no
C18 N2 . 1.3908 no
C18 C15 . 1.4173 no
C18 C17 . 1.4019 no
C18 C36 . 1.4016 no
C18 C37 . 1.4007 no
C19 O7 . 1.2743 no
C19 O8 . 1.2406 no
C19 C2 . 1.5408 no
H9 C15 . 1.0856 no
C20 O5 . 1.2515 no
C20 O6 . 1.2878 no
C20 C9 . 1.5003 no
H10 C17 . 1.0987 no
C21 N2 . 1.4234 no
C21 C23 . 1.4153 no
C21 C25 . 1.3803 no
C22 N2 . 1.4066 no
C22 C24 . 1.4176 no
C22 C29 . 1.3972 no
C23 C21 . 1.4153 no
C23 C24 . 1.4066 no
C23 C27 . 1.4234 no
H11 C27 . 1.0698 no
C24 C22 . 1.4176 no
C24 C23 . 1.4066 no
C24 C32 . 1.4188 no
H12 C25 . 1.0766 no
C25 C21 . 1.3803 no
C25 H12 . 1.0766 no
C25 C26 . 1.3992 no
C26 C25 . 1.3992 no
C26 H13 . 1.0835 no
C26 C28 . 1.3816 no
H13 C26 . 1.0835 no
C27 C23 . 1.4234 no
C27 H11 . 1.0698 no
C27 C28 . 1.4048 no
C28 C26 . 1.3816 no
C28 C27 . 1.4048 no
C28 C33 . 1.5445 no
H14 C32 . 1.0566 no
C29 C22 . 1.3972 no
C29 C30 . 1.3783 no
C29 H15 . 1.0910 no
C30 C29 . 1.3783 no
C30 C31 . 1.3830 no
C30 H16 . 1.1060 no
C31 C30 . 1.3830 no
C31 C32 . 1.4136 no
C31 C34 . 1.5398 no
H15 C29 . 1.0910 no
C32 C24 . 1.4188 no
C32 H14 . 1.0566 no
C32 C31 . 1.4136 no
H16 C30 . 1.1060 no
C33 Cu2 7_554 2.5749 no
C33 O3 . 1.2542 no
C33 O4 . 1.2717 no
C33 C28 . 1.5445 no
C34 O1 . 1.2515 no
C34 O2 . 1.2685 no
C34 C31 . 1.5398 no
C35 C13 . 1.3876 no
C35 C14 . 1.9929 no
C35 C16 . 1.3671 no
C35 C17 . 1.9675 no
C35 C36 . 1.4020 no
C35 H17 . 1.1130 no
C36 C15 . 1.9986 no
C36 C16 . 1.9611 no
C36 C17 . 1.3728 no
C36 C18 . 1.4016 no
C36 C35 . 1.4020 no
C36 H18 . 1.0999 no
C37 C14 . 1.9637 no
C37 C15 . 1.3956 no
C37 C17 . 1.9956 no
C37 C18 . 1.4007 no
C37 C38 . 1.3986 no
C37 H19 . 1.0734 no
C38 C13 . 1.3970 no
C38 C14 . 1.3694 no
C38 C15 . 1.9677 no
C38 C16 . 1.9907 no
C38 C37 . 1.3986 no
C38 H20 . 1.0816 no
H17 C35 . 1.1130 no
H18 C36 . 1.0999 no
H19 C37 . 1.0734 no
H20 C38 . 1.0816 no

loop_
_cod_changelog_entry_id
_cod_changelog_entry_author
_cod_changelog_entry_date
_cod_changelog_entry_text
1 'Vaitkus, Antanas' 2023-10-28T02:52:13+03:00
;
 Marked the 'Dummy' atom site as a dummy atom site.
;
